data_1565539
loop_
_publ_author_name
'Khullar, Sadhika'
'Thakur, Smriti'
'Mandal, Sanjay K.'

_publ_section_title
;
 Synthesis and structural characterization of Zn(II) and Cd(II) ion
 directed coordination networks and their template-free fabrication to
 metal oxide nanomaterials
;
_journal_name_full 'Inorganica Chimica Acta'
_journal_page_first 119281
_journal_paper_doi 10.1016/j.ica.2019.119281
_journal_volume 502
_journal_year 2020
_chemical_formula_moiety 'C22 H18 Cd N4 O4'
_chemical_formula_sum 'C22 H18 Cd N4 O4'
_chemical_formula_weight 514.80
_space_group_crystal_system orthorhombic
_space_group_IT_number 19
_space_group_name_Hall 'P 2ac 2ab'
_space_group_name_H-M_alt 'P 21 21 21'
_atom_sites_solution_hydrogens geom
_cell_angle_alpha 90
_cell_angle_beta 90
_cell_angle_gamma 90
_cell_formula_units_Z 4
_cell_length_a 8.6876(5)
_cell_length_b 14.9527(9)
_cell_length_c 15.8867(9)
_cell_measurement_reflns_used 7739
_cell_measurement_temperature 296.(2)
_cell_measurement_theta_max 25.1501
_cell_measurement_theta_min 2.5642
_cell_volume 2063.7(2)
_computing_cell_refinement 'SAINT V8.34A (Bruker AXS Inc., 2013)'
_computing_data_reduction 'SAINT V8.34A (Bruker AXS Inc., 2013)'
_computing_structure_refinement 'SHELXL-2014/7 (Sheldrick, 2014)'
_diffrn_ambient_temperature 296.(2)
_diffrn_detector_area_resol_mean 8.3333
_diffrn_measured_fraction_theta_full 0.990
_diffrn_measured_fraction_theta_max 0.990
_diffrn_measurement_device_type 'Bruker Kappa APEX II'
_diffrn_measurement_method 'phi and omega scan'
_diffrn_radiation_monochromator Graphite
_diffrn_radiation_type 'Mo K\a'
_diffrn_radiation_wavelength 0.71073
_diffrn_reflns_av_R_equivalents 0.0497
_diffrn_reflns_av_unetI/netI 0.0518
_diffrn_reflns_limit_h_max 10
_diffrn_reflns_limit_h_min -10
_diffrn_reflns_limit_k_max 17
_diffrn_reflns_limit_k_min -17
_diffrn_reflns_limit_l_max 19
_diffrn_reflns_limit_l_min -13
_diffrn_reflns_number 11725
_diffrn_reflns_theta_full 25.23
_diffrn_reflns_theta_max 25.23
_diffrn_reflns_theta_min 1.87
_diffrn_source 'Sealed tube'
_diffrn_source_type 'Fine Focus'
_exptl_absorpt_coefficient_mu 1.096
_exptl_absorpt_correction_T_max 0.7452
_exptl_absorpt_correction_T_min 0.6248
_exptl_absorpt_correction_type multi-scan
_exptl_absorpt_process_details 'SADABS V2014/5 (Bruker AXS Inc.)'
_exptl_crystal_colour colorless
_exptl_crystal_density_diffrn 1.657
_exptl_crystal_density_method 'not measured'
_exptl_crystal_description 'rod shaped'
_exptl_crystal_F_000 1032
_exptl_crystal_size_max 0.24
_exptl_crystal_size_mid 0.22
_exptl_crystal_size_min 0.19
_refine_diff_density_max 0.280
_refine_diff_density_min -0.430
_refine_ls_abs_structure_details
;
Flack x determined using 1422 quotients [(I+)-(I-)]/[(I+)+(I-)]
(Parsons, Flack and Wagner, Acta Cryst. B69 (2013) 249-259).
;
_refine_ls_abs_structure_Flack 0.00(2)
_refine_ls_extinction_method none
_refine_ls_goodness_of_fit_ref 1.003
_refine_ls_hydrogen_treatment constr
_refine_ls_matrix_type full
_refine_ls_number_parameters 280
_refine_ls_number_reflns 3662
_refine_ls_number_restraints 0
_refine_ls_restrained_S_all 1.003
_refine_ls_R_factor_all 0.0293
_refine_ls_R_factor_gt 0.0275
_refine_ls_shift/su_max 0.038
_refine_ls_shift/su_mean 0.001
_refine_ls_structure_factor_coef Fsqd
_refine_ls_weighting_details 'w=1/[\s^2^(Fo^2^)+(0.0178P)^2^+0.4166P] where P=(Fo^2^+2Fc^2^)/3'
_refine_ls_weighting_scheme calc
_refine_ls_wR_factor_gt 0.0623
_refine_ls_wR_factor_ref 0.0635
_reflns_number_gt 3502
_reflns_number_total 3662
_reflns_threshold_expression 'I > 2\s(I)'
_cod_data_source_file ICA-2020-502-119281.cif
_cod_data_source_block 2
_cod_database_code 1565539

loop_
_space_group_symop_operation_xyz
'x, y, z'
'x+1/2, -y+1/2, -z'
'-x, y+1/2, -z+1/2'
'-x+1/2, -y, z+1/2'

loop_
_atom_site_type_symbol
_atom_site_label
_atom_site_fract_x
_atom_site_fract_y
_atom_site_fract_z
_atom_site_U_iso_or_equiv
_atom_site_adp_type
_atom_site_calc_flag
_atom_site_refinement_flags_adp
_atom_site_refinement_flags_occupancy
_atom_site_refinement_flags_posn
_atom_site_occupancy
_atom_site_disorder_assembly
_atom_site_disorder_group
Cd Cd1 0.38812(3) 0.99152(2) -0.06357(2) 0.02669(11) Uani d . . . 1 . .
O O1 0.5445(6) 0.8921(3) -0.1410(2) 0.0605(12) Uani d . . . 1 . .
O O2 0.2993(6) 0.8742(3) -0.1723(3) 0.0589(12) Uani d . . . 1 . .
O O3 0.4165(5) 1.0738(3) -0.1929(3) 0.0599(12) Uani d . . . 1 . .
O O4 0.4563(5) 1.1619(3) -0.0853(2) 0.0594(12) Uani d . . . 1 . .
N N1 0.3210(5) 1.0630(3) 0.0716(2) 0.0288(9) Uani d . . . 1 . .
N N2 0.3376(7) 0.8710(3) 0.0402(3) 0.0455(13) Uani d . . . 1 . .
N N3 0.6087(4) 0.9914(3) 0.0337(2) 0.0329(9) Uani d . . . 1 . .
N N4 0.1278(4) 1.0386(3) -0.0649(2) 0.0326(9) Uani d . . . 1 . .
C C1 0.4366(9) 0.8553(4) -0.1800(3) 0.0451(16) Uani d . . . 1 . .
C C2 0.4796(7) 0.7820(4) -0.2371(3) 0.0412(14) Uani d . . . 1 . .
C C3 0.5137(7) 0.7216(4) -0.2817(3) 0.0386(13) Uani d . . . 1 . .
C C4 0.5509(6) 0.6470(4) -0.3385(3) 0.0349(13) Uani d . . . 1 . .
C C5 0.2584(5) 0.9945(4) 0.1280(3) 0.0408(13) Uani d . . . 1 . .
H H5A 0.1489 0.9888 0.1176 0.049 Uiso calc U . R 1 . .
H H5B 0.2714 1.0144 0.1857 0.049 Uiso calc U . R 1 . .
C C6 0.3328(7) 0.9036(4) 0.1183(3) 0.0390(13) Uani d . . . 1 . .
C C7 0.3913(8) 0.8564(4) 0.1850(3) 0.0600(17) Uani d . . . 1 . .
H H7 0.3835 0.879 0.2394 0.072 Uiso calc U . R 1 . .
C C8 0.4620(11) 0.7752(5) 0.1708(4) 0.081(2) Uani d . . . 1 . .
H H8 0.5049 0.7433 0.2153 0.097 Uiso calc U . R 1 . .
C C9 0.4686(11) 0.7416(4) 0.0903(4) 0.077(2) Uani d . . . 1 . .
H H9 0.5158 0.6871 0.079 0.092 Uiso calc U . R 1 . .
C C10 0.4039(9) 0.7909(4) 0.0282(4) 0.0623(19) Uani d . . . 1 . .
H H10 0.4056 0.7679 -0.0261 0.075 Uiso calc U . R 1 . .
C C11 0.4617(6) 1.1051(4) 0.1058(3) 0.0330(12) Uani d . . . 1 . .
H H11B 0.4437 1.122 0.1639 0.04 Uiso calc U . R 1 . .
H H11A 0.4839 1.159 0.0742 0.04 Uiso calc U . R 1 . .
C C12 0.5979(6) 1.0439(3) 0.1018(3) 0.0313(11) Uani d . . . 1 . .
C C13 0.7088(6) 1.0435(4) 0.1641(3) 0.0396(13) Uani d . . . 1 . .
H H13 0.7012 1.0824 0.2096 0.048 Uiso calc U . R 1 . .
C C14 0.8307(6) 0.9849(4) 0.1584(3) 0.0471(14) Uani d . . . 1 . .
H H14 0.9067 0.9837 0.1996 0.057 Uiso calc U . R 1 . .
C C15 0.8374(7) 0.9282(4) 0.0903(4) 0.0499(16) Uani d . . . 1 . .
H H15 0.9161 0.8863 0.0859 0.06 Uiso calc U . R 1 . .
C C16 0.7268(6) 0.9340(4) 0.0291(3) 0.0414(14) Uani d . . . 1 . .
H H16 0.734 0.8966 -0.0175 0.05 Uiso calc U . R 1 . .
C C17 0.2046(6) 1.1315(3) 0.0540(3) 0.0359(12) Uani d . . . 1 . .
H H17B 0.2555 1.1849 0.0332 0.043 Uiso calc U . R 1 . .
H H17A 0.1525 1.147 0.1059 0.043 Uiso calc U . R 1 . .
C C18 0.0866(6) 1.1015(3) -0.0099(3) 0.0296(11) Uani d . . . 1 . .
C C19 -0.0566(6) 1.1415(4) -0.0119(3) 0.0395(13) Uani d . . . 1 . .
H H19 -0.0823 1.1847 0.0278 0.047 Uiso calc U . R 1 . .
C C20 -0.1605(6) 1.1173(4) -0.0724(3) 0.0463(13) Uani d . . . 1 . .
H H20 -0.2564 1.1447 -0.0754 0.056 Uiso calc U . R 1 . .
C C21 -0.1200(7) 1.0517(4) -0.1287(3) 0.0492(14) Uani d . . . 1 . .
H H21 -0.1889 1.033 -0.1699 0.059 Uiso calc U . R 1 . .
C C22 0.0240(6) 1.0140(4) -0.1231(3) 0.0380(12) Uani d . . . 1 . .
H H22 0.0506 0.9696 -0.1614 0.046 Uiso calc U . R 1 . .

loop_
_atom_site_aniso_label
_atom_site_aniso_U_11
_atom_site_aniso_U_22
_atom_site_aniso_U_33
_atom_site_aniso_U_12
_atom_site_aniso_U_13
_atom_site_aniso_U_23
Cd1 0.03328(18) 0.02431(18) 0.02248(15) 0.00170(16) 0.00230(13) -0.00162(13)
O1 0.086(3) 0.049(3) 0.047(2) 0.015(3) -0.014(2) -0.022(2)
O2 0.067(3) 0.041(3) 0.069(3) 0.011(2) 0.024(2) -0.007(2)
O3 0.088(3) 0.027(2) 0.064(2) -0.010(2) 0.032(2) -0.0005(19)
O4 0.079(3) 0.067(3) 0.032(2) -0.013(3) 0.0038(19) 0.0100(18)
N1 0.030(2) 0.033(2) 0.0242(18) 0.0026(17) -0.0007(18) -0.0004(17)
N2 0.071(4) 0.032(3) 0.034(2) -0.004(3) -0.001(2) 0.0038(18)
N3 0.0322(19) 0.035(2) 0.0317(17) 0.002(3) -0.0016(15) -0.0008(16)
N4 0.035(2) 0.035(2) 0.0278(17) 0.0030(18) 0.0043(19) -0.0061(17)
C1 0.080(5) 0.026(3) 0.030(3) 0.010(3) 0.002(3) -0.001(2)
C2 0.053(4) 0.038(3) 0.033(3) 0.010(3) -0.003(3) -0.005(2)
C3 0.053(4) 0.033(3) 0.029(2) 0.005(3) 0.001(2) -0.001(2)
C4 0.032(3) 0.039(3) 0.034(3) -0.004(3) 0.007(2) -0.013(2)
C5 0.043(3) 0.047(4) 0.032(2) -0.006(3) 0.0071(18) -0.001(3)
C6 0.047(3) 0.035(3) 0.034(3) -0.015(3) -0.002(2) 0.006(2)
C7 0.086(5) 0.055(4) 0.039(3) -0.010(4) -0.009(3) 0.013(3)
C8 0.127(7) 0.052(5) 0.063(4) 0.000(5) -0.025(4) 0.025(3)
C9 0.128(7) 0.028(4) 0.075(5) -0.003(4) -0.010(4) 0.012(3)
C10 0.105(6) 0.030(3) 0.052(3) 0.000(4) -0.011(4) 0.000(2)
C11 0.037(3) 0.034(3) 0.029(2) -0.002(2) -0.004(2) -0.007(2)
C12 0.033(3) 0.031(3) 0.029(2) -0.004(3) 0.001(2) 0.0037(18)
C13 0.037(3) 0.054(4) 0.028(2) -0.007(3) 0.000(2) 0.003(2)
C14 0.037(3) 0.064(4) 0.040(3) -0.002(3) -0.008(2) 0.013(3)
C15 0.037(3) 0.049(4) 0.064(4) 0.006(3) -0.006(3) 0.010(3)
C16 0.037(3) 0.041(4) 0.046(3) 0.003(3) 0.000(2) -0.001(3)
C17 0.039(3) 0.033(3) 0.035(3) 0.004(2) 0.004(2) -0.010(2)
C18 0.032(3) 0.028(3) 0.029(2) 0.001(2) 0.004(2) 0.0053(18)
C19 0.038(3) 0.037(3) 0.044(3) 0.011(3) 0.006(2) -0.002(2)
C20 0.036(3) 0.048(4) 0.055(3) 0.009(3) -0.005(3) 0.004(3)
C21 0.040(3) 0.065(4) 0.042(3) -0.002(3) -0.010(3) 0.000(3)
C22 0.040(3) 0.045(3) 0.030(2) 0.001(3) 0.0009(19) -0.002(2)

loop_
_atom_type_symbol
_atom_type_description
_atom_type_scat_dispersion_real
_atom_type_scat_dispersion_imag
_atom_type_scat_source
C C 0.0033 0.0016 'International Tables Vol C Tables 4.2.6.8 and 6.1.1.4'
H H 0.0000 0.0000 'International Tables Vol C Tables 4.2.6.8 and 6.1.1.4'
N N 0.0061 0.0033 'International Tables Vol C Tables 4.2.6.8 and 6.1.1.4'
O O 0.0106 0.0060 'International Tables Vol C Tables 4.2.6.8 and 6.1.1.4'
Cd Cd -0.8075 1.2024 'International Tables Vol C Tables 4.2.6.8 and 6.1.1.4'

loop_
_geom_angle_atom_site_label_1
_geom_angle_atom_site_label_2
_geom_angle_atom_site_label_3
_geom_angle_site_symmetry_1
_geom_angle_site_symmetry_3
_geom_angle
O1 Cd1 N4 . . 137.07(14)
O1 Cd1 O3 . . 79.53(14)
N4 Cd1 O3 . . 86.45(14)
O1 Cd1 N3 . . 83.02(14)
N4 Cd1 N3 . . 138.52(12)
O3 Cd1 N3 . . 117.14(15)
O1 Cd1 N1 . . 149.56(13)
N4 Cd1 N1 . . 69.74(12)
O3 Cd1 N1 . . 123.03(13)
N3 Cd1 N1 . . 68.78(13)
O1 Cd1 N2 . . 89.45(16)
N4 Cd1 N2 . . 93.04(16)
O3 Cd1 N2 . . 162.99(14)
N3 Cd1 N2 . . 73.76(16)
N1 Cd1 N2 . . 72.24(15)
O1 Cd1 O2 . . 52.76(16)
N4 Cd1 O2 . . 84.86(14)
O3 Cd1 O2 . . 78.86(14)
N3 Cd1 O2 . . 130.75(15)
N1 Cd1 O2 . . 143.74(14)
N2 Cd1 O2 . . 84.16(14)
O1 Cd1 O4 . . 114.28(15)
N4 Cd1 O4 . . 85.75(14)
O3 Cd1 O4 . . 51.08(12)
N3 Cd1 O4 . . 84.72(14)
N1 Cd1 O4 . . 75.42(12)
N2 Cd1 O4 . . 145.88(13)
O2 Cd1 O4 . . 129.50(13)
C1 O1 Cd1 . . 96.0(4)
C1 O2 Cd1 . . 86.1(4)
C4 O3 Cd1 3_654 . 97.6(3)
C4 O4 Cd1 3_654 . 86.7(3)
C5 N1 C17 . . 110.4(4)
C5 N1 C11 . . 112.3(4)
C17 N1 C11 . . 110.1(4)
C5 N1 Cd1 . . 108.5(3)
C17 N1 Cd1 . . 107.4(3)
C11 N1 Cd1 . . 108.0(3)
C6 N2 C10 . . 118.1(5)
C6 N2 Cd1 . . 111.0(4)
C10 N2 Cd1 . . 118.5(4)
C16 N3 C12 . . 118.2(4)
C16 N3 Cd1 . . 124.2(3)
C12 N3 Cd1 . . 116.9(3)
C18 N4 C22 . . 117.7(4)
C18 N4 Cd1 . . 117.4(3)
C22 N4 Cd1 . . 124.5(3)
O2 C1 O1 . . 125.1(6)
O2 C1 C2 . . 118.6(6)
O1 C1 C2 . . 116.3(6)
C3 C2 C1 . . 178.6(6)
C2 C3 C4 . . 178.0(6)
O4 C4 O3 3_644 3_644 124.6(5)
O4 C4 C3 3_644 . 117.1(5)
O3 C4 C3 3_644 . 118.3(5)
N1 C5 C6 . . 114.0(4)
N1 C5 H5A . . 108.7
C6 C5 H5A . . 108.7
N1 C5 H5B . . 108.7
C6 C5 H5B . . 108.7
H5A C5 H5B . . 107.6
N2 C6 C7 . . 121.3(6)
N2 C6 C5 . . 115.9(5)
C7 C6 C5 . . 122.8(5)
C6 C7 C8 . . 119.4(6)
C6 C7 H7 . . 120.3
C8 C7 H7 . . 120.3
C9 C8 C7 . . 119.5(6)
C9 C8 H8 . . 120.3
C7 C8 H8 . . 120.3
C10 C9 C8 . . 117.5(7)
C10 C9 H9 . . 121.3
C8 C9 H9 . . 121.3
N2 C10 C9 . . 124.1(6)
N2 C10 H10 . . 117.9
C9 C10 H10 . . 117.9
N1 C11 C12 . . 112.2(4)
N1 C11 H11B . . 109.2
C12 C11 H11B . . 109.2
N1 C11 H11A . . 109.2
C12 C11 H11A . . 109.2
H11B C11 H11A . . 107.9
N3 C12 C13 . . 121.8(5)
N3 C12 C11 . . 116.6(4)
C13 C12 C11 . . 121.6(4)
C14 C13 C12 . . 119.5(5)
C14 C13 H13 . . 120.3
C12 C13 H13 . . 120.3
C15 C14 C13 . . 118.4(5)
C15 C14 H14 . . 120.8
C13 C14 H14 . . 120.8
C16 C15 C14 . . 119.3(6)
C16 C15 H15 . . 120.3
C14 C15 H15 . . 120.3
N3 C16 C15 . . 122.6(5)
N3 C16 H16 . . 118.7
C15 C16 H16 . . 118.7
N1 C17 C18 . . 112.9(4)
N1 C17 H17B . . 109.0
C18 C17 H17B . . 109.0
N1 C17 H17A . . 109.0
C18 C17 H17A . . 109.0
H17B C17 H17A . . 107.8
N4 C18 C19 . . 122.2(5)
N4 C18 C17 . . 117.9(4)
C19 C18 C17 . . 119.9(4)
C20 C19 C18 . . 119.8(5)
C20 C19 H19 . . 120.1
C18 C19 H19 . . 120.1
C19 C20 C21 . . 118.5(5)
C19 C20 H20 . . 120.7
C21 C20 H20 . . 120.7
C20 C21 C22 . . 119.0(5)
C20 C21 H21 . . 120.5
C22 C21 H21 . . 120.5
N4 C22 C21 . . 122.9(5)
N4 C22 H22 . . 118.6
C21 C22 H22 . . 118.6

loop_
_geom_bond_atom_site_label_1
_geom_bond_atom_site_label_2
_geom_bond_site_symmetry_2
_geom_bond_distance
Cd1 O1 . 2.360(4)
Cd1 N4 . 2.369(4)
Cd1 O3 . 2.408(4)
Cd1 N3 . 2.462(4)
Cd1 N1 . 2.469(4)
Cd1 N2 . 2.482(4)
Cd1 O2 . 2.580(5)
Cd1 O4 . 2.638(5)
O1 C1 . 1.251(7)
O2 C1 . 1.232(8)
O3 C4 3_654 1.235(7)
O4 C4 3_654 1.233(6)
N1 C5 . 1.466(6)
N1 C17 . 1.466(6)
N1 C11 . 1.478(6)
N2 C6 . 1.334(6)
N2 C10 . 1.342(8)
N3 C16 . 1.339(6)
N3 C12 . 1.340(6)
N4 C18 . 1.333(6)
N4 C22 . 1.343(6)
C1 C2 . 1.471(7)
C2 C3 . 1.185(7)
C3 C4 . 1.471(7)
C4 O4 3_644 1.233(6)
C4 O3 3_644 1.235(7)
C5 C6 . 1.514(8)
C5 H5A . 0.97
C5 H5B . 0.97
C6 C7 . 1.370(7)
C7 C8 . 1.380(10)
C7 H7 . 0.93
C8 C9 . 1.375(10)
C8 H8 . 0.93
C9 C10 . 1.354(9)
C9 H9 . 0.93
C10 H10 . 0.93
C11 C12 . 1.497(7)
C11 H11B . 0.97
C11 H11A . 0.97
C12 C13 . 1.381(7)
C13 C14 . 1.378(8)
C13 H13 . 0.93
C14 C15 . 1.376(8)
C14 H14 . 0.93
C15 C16 . 1.370(7)
C15 H15 . 0.93
C16 H16 . 0.93
C17 C18 . 1.511(7)
C17 H17B . 0.97
C17 H17A . 0.97
C18 C19 . 1.381(7)
C19 C20 . 1.367(7)
C19 H19 . 0.93
C20 C21 . 1.373(8)
C20 H20 . 0.93
C21 C22 . 1.374(7)
C21 H21 . 0.93
C22 H22 . 0.93

loop_
_geom_hbond_atom_site_label_D
_geom_hbond_atom_site_label_H
_geom_hbond_atom_site_label_A
_geom_hbond_site_symmetry_A
_geom_hbond_distance_DH
_geom_hbond_distance_HA
_geom_hbond_distance_DA
_geom_hbond_angle_DHA
C22 H22 O2 . 0.93 2.59 3.271(7) 130.1
C19 H19 O4 2_475 0.93 2.49 3.322(7) 148.9
C17 H17B O4 . 0.97 2.59 3.143(6) 116.4
C16 H16 O1 . 0.93 2.56 3.194(7) 125.6
C11 H11A O4 . 0.97 2.55 3.153(6) 120.7
C22 H22 O2 . 0.93 2.59 3.271(7) 130.1
C19 H19 O4 2_475 0.93 2.49 3.322(7) 148.9
C17 H17B O4 . 0.97 2.59 3.143(6) 116.4
C16 H16 O1 . 0.93 2.56 3.194(7) 125.6
C11 H11A O4 . 0.97 2.55 3.153(6) 120.7
C22 H22 O2 . 0.93 2.59 3.271(7) 130.1
C19 H19 O4 2_475 0.93 2.49 3.322(7) 148.9
C17 H17B O4 . 0.97 2.59 3.143(6) 116.4
C16 H16 O1 . 0.93 2.56 3.194(7) 125.6
C11 H11A O4 . 0.97 2.55 3.153(6) 120.7
C22 H22 O2 . 0.93 2.59 3.271(7) 130.1
C19 H19 O4 2_475 0.93 2.49 3.322(7) 148.9
C17 H17B O4 . 0.97 2.59 3.143(6) 116.4
C16 H16 O1 . 0.93 2.56 3.194(7) 125.6
C11 H11A O4 . 0.97 2.55 3.153(6) 120.7
C22 H22 O2 . 0.93 2.59 3.271(7) 130.1
C19 H19 O4 2_475 0.93 2.49 3.322(7) 148.9
C17 H17B O4 . 0.97 2.59 3.143(6) 116.4
C16 H16 O1 . 0.93 2.56 3.194(7) 125.6
C11 H11A O4 . 0.97 2.55 3.153(6) 120.7
C19 H19 O4 2_475 0.93 2.49 3.322(7) 148.9
C22 H22 O2 . 0.93 2.59 3.271(7) 130.1
C17 H17B O4 . 0.97 2.59 3.143(6) 116.4
C16 H16 O1 . 0.93 2.56 3.194(7) 125.6
C11 H11A O4 . 0.97 2.55 3.153(6) 120.7
C17 H17B O4 . 0.97 2.59 3.143(6) 116.4
C17 H17B O4 . 0.97 2.59 3.143(6) 116.4
C11 H11A O4 . 0.97 2.55 3.153(6) 120.7
C16 H16 O1 . 0.93 2.56 3.194(7) 125.6
C17 H17B O4 . 0.97 2.59 3.143(6) 116.4
C19 H19 O4 2_475 0.93 2.49 3.322(7) 148.9
C22 H22 O2 . 0.93 2.59 3.271(7) 130.1
C11 H11A O4 . 0.97 2.55 3.153(6) 120.7
C16 H16 O1 . 0.93 2.56 3.194(7) 125.6
C17 H17B O4 . 0.97 2.59 3.143(6) 116.4
C19 H19 O4 2_475 0.93 2.49 3.322(7) 148.9
C22 H22 O2 . 0.93 2.59 3.271(7) 130.1
C11 H11A O4 . 0.97 2.55 3.153(6) 120.7
C16 H16 O1 . 0.93 2.56 3.194(7) 125.6
C17 H17B O4 . 0.97 2.59 3.143(6) 116.4
C19 H19 O4 2_475 0.93 2.49 3.322(7) 148.9
C22 H22 O2 . 0.93 2.59 3.271(7) 130.1
C11 H11A O4 . 0.97 2.55 3.153(6) 120.7
C16 H16 O1 . 0.93 2.56 3.194(7) 125.6
C17 H17B O4 . 0.97 2.59 3.143(6) 116.4
C19 H19 O4 2_475 0.93 2.49 3.322(7) 148.9
C22 H22 O2 . 0.93 2.59 3.271(7) 130.1
C11 H11A O4 . 0.97 2.55 3.153(6) 120.7
C16 H16 O1 . 0.93 2.56 3.194(7) 125.6
C17 H17B O4 . 0.97 2.59 3.143(6) 116.4
C19 H19 O4 2_475 0.93 2.49 3.322(7) 148.9
C22 H22 O2 . 0.93 2.59 3.271(7) 130.1

loop_
_geom_torsion_atom_site_label_1
_geom_torsion_atom_site_label_2
_geom_torsion_atom_site_label_3
_geom_torsion_atom_site_label_4
_geom_torsion_site_symmetry_1
_geom_torsion_site_symmetry_2
_geom_torsion_site_symmetry_3
_geom_torsion_site_symmetry_4
_geom_torsion
Cd1 O2 C1 O1 . . . . -0.3(6)
Cd1 O2 C1 C2 . . . . 177.7(5)
Cd1 O1 C1 O2 . . . . 0.3(7)
Cd1 O1 C1 C2 . . . . -177.7(4)
C17 N1 C5 C6 . . . . 152.7(4)
C11 N1 C5 C6 . . . . -84.1(5)
Cd1 N1 C5 C6 . . . . 35.2(5)
C10 N2 C6 C7 . . . . -1.1(9)
Cd1 N2 C6 C7 . . . . -142.8(5)
C10 N2 C6 C5 . . . . 179.3(6)
Cd1 N2 C6 C5 . . . . 37.6(6)
N1 C5 C6 N2 . . . . -52.3(7)
N1 C5 C6 C7 . . . . 128.1(6)
N2 C6 C7 C8 . . . . 2.5(10)
C5 C6 C7 C8 . . . . -177.9(6)
C6 C7 C8 C9 . . . . -1.8(12)
C7 C8 C9 C10 . . . . -0.2(12)
C6 N2 C10 C9 . . . . -1.1(11)
Cd1 N2 C10 C9 . . . . 137.7(7)
C8 C9 C10 N2 . . . . 1.7(13)
C5 N1 C11 C12 . . . . 73.0(5)
C17 N1 C11 C12 . . . . -163.5(4)
Cd1 N1 C11 C12 . . . . -46.6(4)
C16 N3 C12 C13 . . . . 3.5(7)
Cd1 N3 C12 C13 . . . . 174.4(4)
C16 N3 C12 C11 . . . . -178.1(4)
Cd1 N3 C12 C11 . . . . -7.1(6)
N1 C11 C12 N3 . . . . 37.3(6)
N1 C11 C12 C13 . . . . -144.2(4)
N3 C12 C13 C14 . . . . -2.8(8)
C11 C12 C13 C14 . . . . 178.8(5)
C12 C13 C14 C15 . . . . -0.2(8)
C13 C14 C15 C16 . . . . 2.5(9)
C12 N3 C16 C15 . . . . -1.1(8)
Cd1 N3 C16 C15 . . . . -171.3(4)
C14 C15 C16 N3 . . . . -1.9(9)
C5 N1 C17 C18 . . . . -77.6(5)
C11 N1 C17 C18 . . . . 157.8(4)
Cd1 N1 C17 C18 . . . . 40.5(5)
C22 N4 C18 C19 . . . . -0.6(7)
Cd1 N4 C18 C19 . . . . 172.0(4)
C22 N4 C18 C17 . . . . -178.1(4)
Cd1 N4 C18 C17 . . . . -5.4(5)
N1 C17 C18 N4 . . . . -25.6(6)
N1 C17 C18 C19 . . . . 156.9(4)
N4 C18 C19 C20 . . . . -0.7(8)
C17 C18 C19 C20 . . . . 176.7(5)
C18 C19 C20 C21 . . . . 1.6(8)
C19 C20 C21 C22 . . . . -1.2(8)
C18 N4 C22 C21 . . . . 1.0(7)
Cd1 N4 C22 C21 . . . . -171.0(4)
C20 C21 C22 N4 . . . . -0.1(8)
